data_2001090
loop_
_publ_author_name
'Liu, S.-X.'

_publ_section_title
;
 Structure of a new type of copper carboxylate complex:
 [Cu(C~14~H~8~O~3~)(C~10~H~8~N~2~)]~2~.C~3~H~7~N.H~2~O
;
_journal_issue 1
_journal_name_full 'Acta Crystallographica Section C'
_journal_page_first 22
_journal_page_last 24
_journal_paper_doi 10.1107/S0108270191005383
_journal_volume 48
_journal_year 1992
_chemical_formula_moiety '2(C24 H16 Cu1 N2 O3),C3 H7 N1 O1,(H2 O1)'
_chemical_formula_sum 'C51 H41 Cu2 N5 O8'
_chemical_formula_weight 979.01
_space_group_IT_number 14
_space_group_name_Hall '-P 2yn'
_space_group_name_H-M_alt 'P 1 21/n 1'
_symmetry_cell_setting monoclinic
_symmetry_space_group_name_Hall '-P 2yn'
_symmetry_space_group_name_H-M 'P 1 21/n 1'
_cell_angle_alpha 90
_cell_angle_beta 103.99(3)
_cell_angle_gamma 90
_cell_formula_units_Z 2
_cell_length_a 10.404(4)
_cell_length_b 16.454(5)
_cell_length_c 13.539(5)
_cell_volume 2249.0(14)
_diffrn_radiation_type Mo
_diffrn_radiation_wavelength 0.71069
_exptl_absorpt_coefficient_mu 1.048
_exptl_crystal_density_diffrn 1.45
_exptl_crystal_F_000 1008
_cod_data_source_file he0010.cif
_cod_data_source_block he0010a
_cod_original_cell_volume 2249
_cod_database_code 2001090

loop_
_space_group_symop_id
_space_group_symop_operation_xyz
1 x,y,z
2 -x+1/2,y+1/2,-z+1/2
3 -x,-y,-z
4 x+1/2,-y+1/2,z+1/2

loop_
_atom_site_label
_atom_site_fract_x
_atom_site_fract_y
_atom_site_fract_z
Cu .60933(9) .06246(6) .02345(7)
O(1) .4420(5) .0383(3) -.0780(4)
O(2) .1200(6) .0394(4) -.2446(5)
O(3) .2237(5) -.0431(4) -.1218(4)
N(1) .6968(6) .1318(4) -.0610(5)
N(2) 1.0232(6) .3504(4) -.3793(5)
C(1) .6507(8) .2014(5) -.1024(6)
C(2) .7156(8) .2469(5) -.1650(6)
C(3) .8817(8) .3477(5) -.2620(7)
C(4) .9431(9) .3875(5) -.3275(7)
C(5) 1.0426(8) .2713(5) -.3644(7)
C(6) .9849(8) .2247(5) -.3011(7)
C(7) .8779(8) .1440(5) -.1426(6)
C(8) .8126(8) .1027(5) -.0812(7)
C(9) .8317(7) .2167(5) -.1847(6)
C(10) .9001(8) .2632(5) -.2500(6)
C(11) .2370(10) .1691(8) -.0309(8)
C(12) .2030(10) .2480(10) -.0090(10)
C(13) .225(2) .3120(10) -.070(2)
C(14) .2740(10) .3016(7) -.1500(10)
C(15) .3830(10) .2340(10) -.3360(10)
C(16) .4280(10) .1870(10) -.4100(10)
C(17) .4480(10) .106(2) -.4020(10)
C(18) .4170(10) .0590(10) -.3163(8)
C(19) .3376(7) .0784(4) -.1488(6)
C(20) .2942(8) .1583(5) -.1099(7)
C(21) .3090(10) .2216(6) -.1720(10)
C(22) .3590(10) .1908(7) -.2560(10)
C(23) .3776(8) .1072(7) -.2451(7)
C(24) .2171(7) .0211(5) -.1767(6)
O(4) .0640(10) .0806(9) .1490(10)
N(3) .087(2) .0010(10) .459(2)
C(25) .163(3) -.016(2) .387(2)
C(26) .098(3) .088(2) .504(3)
O(5) .199(2) .0300(10) .336(2)
C(27) .004(3) -.061(2) .492(2)

loop_
_geom_bond_atom_site_label_1
_geom_bond_atom_site_label_2
_geom_bond_distance
Cu O(1) 1.980(5)
Cu N(1) 1.985(6)
O(1) C(19) 1.425(9)
O(2) C(24) 1.230(10)
O(3) C(24) 1.290(10)
N(1) C(1) 1.310(10)
N(1) C(8) 1.380(10)
N(2) C(5) 1.320(10)
N(2) C(4) 1.360(10)
C(1) C(2) 1.420(10)
C(2) C(9) 1.390(10)
C(3) C(4) 1.380(10)
C(3) C(10) 1.410(10)
C(5) C(6) 1.390(10)
C(6) C(10) 1.400(10)
C(7) C(9) 1.360(10)
C(7) C(8) 1.370(10)
C(9) C(10) 1.470(10)
C(11) C(20) 1.350(10)
C(11) C(12) 1.40(2)
C(12) C(13) 1.38(3)
C(13) C(14) 1.32(2)
C(14) C(21) 1.42(2)
C(15) C(22) 1.37(2)
C(15) C(16) 1.42(3)
C(16) C(17) 1.35(3)
C(17) C(18) 1.49(2)
C(18) C(23) 1.39(2)
C(19) C(20) 1.520(10)
C(19) C(23) 1.540(10)
C(19) C(24) 1.540(10)
C(20) C(21) 1.380(10)
C(21) C(22) 1.45(2)
C(22) C(23) 1.390(10)
N(3) C(25) 1.42(3)
N(3) C(27) 1.47(4)
N(3) C(26) 1.54(4)
C(25) O(5) 1.13(3)
